data_7005615
loop_
_publ_author_name
'Gelmboldt, Vladimir O.'
'Ganin, Eduard V.'
'Fonari, Marina S.'
'Simonov, Yurii A.'
'Koroeva, Larisa V.'
'Ennan, Alim A.'
'Basok, Stepan S.'
'Shova, Sergiu'
'K\"ahlig, Hanspeter'
'Arion, Vladimir B.'
'Keppler, Bernhard K.'

_publ_section_title
;
 Two new "onium" fluorosilicates, the products of interaction of
 fluorosilicic acid with 12-membered macrocycles: structures and
 spectroscopic properties.
;
_journal_issue 27
_journal_name_full 'Dalton transactions (Cambridge, England : 2003)'
_journal_page_first 2915
_journal_page_last 2924
_journal_paper_doi 10.1039/B703645K
_journal_year 2007
_chemical_formula_moiety '2(C12 H18 N O4),F6 Si, 2(H2 O)'
_chemical_formula_sum 'C24 H40 F6 N2 O10 Si'
_chemical_formula_weight 658.67
_chemical_melting_point 453.15
_chemical_name_common
;
bis(2,3,5,6,8,9-hexahydro-1,4,7,10-benzotetraoxacyclododecin-
12-aminium) hexafluorosilicate dihydrate
;
_chemical_name_systematic
;
bis(2,3,5,6,8,9-hexahydro-1,4,7,10-benzotetraoxacyclododecin-
12-aminium) hexafluorosilicate dihydrate
;
_space_group_IT_number 14
_symmetry_cell_setting monoclinic
_symmetry_space_group_name_Hall '-P 2ybc'
_symmetry_space_group_name_H-M 'P 1 21/c 1'
_atom_sites_solution_hydrogens geom
_atom_sites_solution_primary direct
_atom_sites_solution_secondary difmap
_audit_creation_method SHELXL-97
_cell_angle_alpha 90.00
_cell_angle_beta 98.599(2)
_cell_angle_gamma 90.00
_cell_formula_units_Z 2
_cell_length_a 21.8548(6)
_cell_length_b 8.0635(2)
_cell_length_c 8.5300(2)
_cell_measurement_reflns_used 1883
_cell_measurement_temperature 100(2)
_cell_measurement_theta_max 27.91
_cell_measurement_theta_min 2.39
_cell_volume 1486.31(7)
_computing_molecular_graphics 'ORTEP for Windows (Farrugia, 1997)'
_computing_publication_material 'SHELXL-97 (Sheldrick, 1997)'
_computing_structure_refinement 'SHELXL-97 (Sheldrick, 1997)'
_computing_structure_solution 'SHELXS-97 (Sheldrick, 1990)'
_diffrn_ambient_temperature 100(2)
_diffrn_measured_fraction_theta_full 0.999
_diffrn_measured_fraction_theta_max 0.999
_diffrn_measurement_device_type 'X8APEX II CCD diffractometer'
_diffrn_measurement_method 'phi and omega scan'
_diffrn_radiation_monochromator graphite
_diffrn_radiation_source 'fine-focus sealed tube'
_diffrn_radiation_type MoK\a
_diffrn_radiation_wavelength 0.71073
_diffrn_reflns_av_R_equivalents 0.0296
_diffrn_reflns_av_sigmaI/netI 0.0206
_diffrn_reflns_limit_h_max 31
_diffrn_reflns_limit_h_min -31
_diffrn_reflns_limit_k_max 11
_diffrn_reflns_limit_k_min -11
_diffrn_reflns_limit_l_max 12
_diffrn_reflns_limit_l_min -12
_diffrn_reflns_number 33020
_diffrn_reflns_theta_full 30.82
_diffrn_reflns_theta_max 30.82
_diffrn_reflns_theta_min 1.88
_exptl_absorpt_coefficient_mu 0.173
_exptl_absorpt_correction_type none
_exptl_crystal_colour colorless
_exptl_crystal_density_diffrn 1.472
_exptl_crystal_density_method 'not measured'
_exptl_crystal_description prism
_exptl_crystal_F_000 692
_exptl_crystal_size_max 0.25
_exptl_crystal_size_mid 0.25
_exptl_crystal_size_min 0.18
_refine_diff_density_max 0.380
_refine_diff_density_min -0.335
_refine_diff_density_rms 0.055
_refine_ls_extinction_method none
_refine_ls_goodness_of_fit_ref 1.111
_refine_ls_hydrogen_treatment mixed
_refine_ls_matrix_type full
_refine_ls_number_parameters 216
_refine_ls_number_reflns 4660
_refine_ls_number_restraints 0
_refine_ls_restrained_S_all 1.111
_refine_ls_R_factor_all 0.0752
_refine_ls_R_factor_gt 0.0493
_refine_ls_shift/su_max 0.000
_refine_ls_shift/su_mean 0.000
_refine_ls_structure_factor_coef Fsqd
_refine_ls_weighting_details 'calc w=1/[\s^2^(Fo^2^)+(0.0686P)^2^+0.3154P] where P=(Fo^2^+2Fc^2^)/3'
_refine_ls_weighting_scheme calc
_refine_ls_wR_factor_gt 0.1370
_refine_ls_wR_factor_ref 0.1515
_reflns_number_gt 3275
_reflns_number_total 4660
_reflns_threshold_expression >2sigma(I)
_cod_data_source_file B703645K.txt
_cod_data_source_block sesh029
_cod_depositor_comments
;
The following automatic conversions were performed:

'_chemical_melting_point' value '180/o C' was changed to '453.15' -
it was converted from degrees Celsius(C) to Kelvins(K).

Automatic conversion script
Id: cif_fix_values 1646 2011-03-28 12:23:43Z adriana 
;
_cod_database_code 7005615

loop_
_symmetry_equiv_pos_as_xyz
'x, y, z'
'-x, y+1/2, -z+1/2'
'-x, -y, -z'
'x, -y-1/2, z-1/2'

loop_
_atom_site_label
_atom_site_type_symbol
_atom_site_fract_x
_atom_site_fract_y
_atom_site_fract_z
_atom_site_U_iso_or_equiv
_atom_site_adp_type
_atom_site_occupancy
_atom_site_symmetry_multiplicity
_atom_site_calc_flag
_atom_site_refinement_flags
_atom_site_disorder_assembly
_atom_site_disorder_group
Si1 Si 0.0000 0.5000 0.5000 0.0557(2) Uani 1 2 d S . .
F1 F 0.06654(7) 0.5808(2) 0.46575(18) 0.0962(5) Uani 1 1 d . . .
F2 F 0.00811(6) 0.59553(17) 0.67585(14) 0.0762(4) Uani 1 1 d . . .
F3 F 0.03828(7) 0.33827(18) 0.58656(15) 0.0871(5) Uani 1 1 d . . .
O1 O 0.26646(5) 0.59412(13) 0.69509(15) 0.0475(3) Uani 1 1 d . . .
O2 O 0.32565(5) 0.31969(15) 0.77679(12) 0.0439(3) Uani 1 1 d . . .
O3 O 0.42593(6) 0.54301(16) 0.87868(14) 0.0533(3) Uani 1 1 d . . .
O4 O 0.35193(6) 0.85144(16) 0.79608(14) 0.0516(3) Uani 1 1 d . . .
N1 N 0.08590(6) 0.4024(2) 0.91466(19) 0.0515(4) Uani 1 1 d . . .
H1A H 0.0709(14) 0.298(4) 0.944(4) 0.105(10) Uiso 1 1 d . . .
H1B H 0.0626(11) 0.432(3) 0.830(3) 0.077(7) Uiso 1 1 d . . .
H1C H 0.0848(9) 0.482(3) 0.999(3) 0.056(6) Uiso 1 1 d . . .
O1W O 0.09171(9) 0.6204(3) 1.1568(3) 0.0819(5) Uani 1 1 d . . .
H1W1 H 0.0794(16) 0.594(4) 1.249(5) 0.119(12) Uiso 1 1 d . . .
H2W1 H 0.0699(17) 0.694(5) 1.120(4) 0.114(13) Uiso 1 1 d . . .
C1 C 0.23563(6) 0.48134(17) 0.77157(16) 0.0349(3) Uani 1 1 d . . .
C2 C 0.26742(6) 0.33474(18) 0.81641(16) 0.0365(3) Uani 1 1 d . . .
C3 C 0.37396(7) 0.2825(2) 0.9036(2) 0.0461(3) Uani 1 1 d . . .
H3A H 0.3808 0.1637 0.9107 0.055 Uiso 1 1 calc R . .
H3B H 0.3628 0.3208 1.0034 0.055 Uiso 1 1 calc R . .
C4 C 0.43150(7) 0.3686(2) 0.8707(2) 0.0511(4) Uani 1 1 d . . .
H4A H 0.4663 0.3326 0.9474 0.061 Uiso 1 1 calc R . .
H4B H 0.4398 0.3376 0.7660 0.061 Uiso 1 1 calc R . .
C5 C 0.41793(8) 0.6246(2) 0.7297(2) 0.0534(4) Uani 1 1 d . . .
H5A H 0.3817 0.5811 0.6628 0.064 Uiso 1 1 calc R . .
H5B H 0.4537 0.6052 0.6771 0.064 Uiso 1 1 calc R . .
C6 C 0.41026(8) 0.8070(2) 0.7550(2) 0.0569(4) Uani 1 1 d . . .
H6A H 0.4424 0.8437 0.8386 0.068 Uiso 1 1 calc R . .
H6B H 0.4160 0.8652 0.6588 0.068 Uiso 1 1 calc R . .
C7 C 0.30366(8) 0.8636(2) 0.6661(2) 0.0470(4) Uani 1 1 d . . .
H7A H 0.3178 0.8223 0.5709 0.056 Uiso 1 1 calc R . .
H7B H 0.2918 0.9788 0.6487 0.056 Uiso 1 1 calc R . .
C8 C 0.24903(7) 0.7644(2) 0.6992(2) 0.0466(4) Uani 1 1 d . . .
H8A H 0.2386 0.7926 0.8025 0.056 Uiso 1 1 calc R . .
H8B H 0.2134 0.7864 0.6196 0.056 Uiso 1 1 calc R . .
C9 C 0.23974(8) 0.2128(2) 0.8938(2) 0.0478(4) Uani 1 1 d . . .
H9A H 0.2613 0.1160 0.9248 0.057 Uiso 1 1 calc R . .
C10 C 0.17959(8) 0.2334(2) 0.9260(2) 0.0499(4) Uani 1 1 d . . .
H10A H 0.1606 0.1508 0.9776 0.060 Uiso 1 1 calc R . .
C11 C 0.14916(6) 0.3767(2) 0.88059(17) 0.0409(3) Uani 1 1 d . . .
C12 C 0.17586(6) 0.50297(19) 0.80449(17) 0.0392(3) Uani 1 1 d . . .
H12A H 0.1542 0.6003 0.7760 0.047 Uiso 1 1 calc R . .

loop_
_atom_site_aniso_label
_atom_site_aniso_U_11
_atom_site_aniso_U_22
_atom_site_aniso_U_33
_atom_site_aniso_U_23
_atom_site_aniso_U_13
_atom_site_aniso_U_12
Si1 0.0512(4) 0.0713(5) 0.0437(3) -0.0089(3) 0.0038(3) 0.0260(3)
F1 0.0692(8) 0.1438(15) 0.0777(9) -0.0103(9) 0.0176(7) -0.0088(9)
F2 0.0937(9) 0.0854(9) 0.0480(6) -0.0169(6) 0.0056(6) 0.0229(7)
F3 0.1141(11) 0.0857(9) 0.0582(7) -0.0027(6) 0.0024(7) 0.0516(8)
O1 0.0454(6) 0.0372(6) 0.0653(7) 0.0049(5) 0.0260(5) -0.0033(4)
O2 0.0359(5) 0.0581(7) 0.0377(5) -0.0013(5) 0.0055(4) 0.0039(4)
O3 0.0591(7) 0.0540(7) 0.0444(6) -0.0017(5) -0.0001(5) -0.0070(5)
O4 0.0530(7) 0.0534(7) 0.0488(6) -0.0010(5) 0.0095(5) -0.0085(5)
N1 0.0336(6) 0.0747(11) 0.0467(8) 0.0078(8) 0.0074(6) -0.0115(6)
O1W 0.0793(12) 0.0813(12) 0.0903(13) -0.0051(10) 0.0295(10) 0.0052(10)
C1 0.0340(6) 0.0366(7) 0.0345(6) -0.0001(5) 0.0064(5) -0.0070(5)
C2 0.0340(6) 0.0423(7) 0.0328(6) -0.0035(5) 0.0032(5) -0.0028(5)
C3 0.0424(8) 0.0444(8) 0.0499(8) 0.0035(7) 0.0018(6) 0.0081(6)
C4 0.0372(7) 0.0574(10) 0.0575(10) -0.0026(8) 0.0035(7) 0.0071(7)
C5 0.0444(8) 0.0689(11) 0.0491(9) 0.0040(8) 0.0146(7) -0.0029(8)
C6 0.0452(9) 0.0619(11) 0.0644(11) 0.0109(9) 0.0102(8) -0.0162(8)
C7 0.0508(9) 0.0405(8) 0.0512(8) 0.0109(7) 0.0121(7) -0.0038(6)
C8 0.0422(8) 0.0401(8) 0.0594(9) 0.0113(7) 0.0136(7) 0.0026(6)
C9 0.0518(9) 0.0437(8) 0.0474(8) 0.0106(7) 0.0060(7) -0.0002(7)
C10 0.0503(9) 0.0537(9) 0.0459(8) 0.0124(7) 0.0079(7) -0.0150(7)
C11 0.0322(6) 0.0562(9) 0.0340(6) 0.0004(6) 0.0042(5) -0.0120(6)
C12 0.0337(6) 0.0429(8) 0.0409(7) 0.0032(6) 0.0057(5) -0.0039(5)

loop_
_atom_type_symbol
_atom_type_description
_atom_type_scat_dispersion_real
_atom_type_scat_dispersion_imag
_atom_type_scat_source
C C 0.0033 0.0016 'International Tables Vol C Tables 4.2.6.8 and 6.1.1.4'
H H 0.0000 0.0000 'International Tables Vol C Tables 4.2.6.8 and 6.1.1.4'
N N 0.0061 0.0033 'International Tables Vol C Tables 4.2.6.8 and 6.1.1.4'
O O 0.0106 0.0060 'International Tables Vol C Tables 4.2.6.8 and 6.1.1.4'
F F 0.0171 0.0103 'International Tables Vol C Tables 4.2.6.8 and 6.1.1.4'
Si Si 0.0817 0.0704 'International Tables Vol C Tables 4.2.6.8 and 6.1.1.4'

loop_
_geom_angle_atom_site_label_1
_geom_angle_atom_site_label_2
_geom_angle_atom_site_label_3
_geom_angle
_geom_angle_site_symmetry_1
_geom_angle_site_symmetry_3
_geom_angle_publ_flag
F1 Si1 F1 180.00(4) 3_566 . ?
F1 Si1 F3 90.57(9) 3_566 . ?
F1 Si1 F3 89.43(9) . . ?
F1 Si1 F3 89.43(9) 3_566 3_566 ?
F1 Si1 F3 90.57(9) . 3_566 ?
F3 Si1 F3 180.00(8) . 3_566 ?
F1 Si1 F2 90.06(8) 3_566 . ?
F1 Si1 F2 89.94(8) . . ?
F3 Si1 F2 89.09(6) . . ?
F3 Si1 F2 90.91(6) 3_566 . ?
F1 Si1 F2 89.94(8) 3_566 3_566 ?
F1 Si1 F2 90.06(7) . 3_566 ?
F3 Si1 F2 90.91(6) . 3_566 ?
F3 Si1 F2 89.09(6) 3_566 3_566 ?
F2 Si1 F2 180.0 . 3_566 ?
C1 O1 C8 118.68(11) . . ?
C2 O2 C3 116.18(11) . . ?
C4 O3 C5 114.71(14) . . ?
C7 O4 C6 114.63(13) . . ?
C11 N1 H1A 107.2(17) . . ?
C11 N1 H1B 109.3(16) . . ?
H1A N1 H1B 106(2) . . ?
C11 N1 H1C 111.7(12) . . ?
H1A N1 H1C 110(2) . . ?
H1B N1 H1C 112(2) . . ?
H1W1 O1W H2W1 106(3) . . ?
O1 C1 C12 124.31(13) . . ?
O1 C1 C2 115.94(12) . . ?
C12 C1 C2 119.74(13) . . ?
O2 C2 C9 123.17(14) . . ?
O2 C2 C1 116.75(13) . . ?
C9 C2 C1 120.07(13) . . ?
O2 C3 C4 107.89(13) . . ?
O2 C3 H3A 110.1 . . ?
C4 C3 H3A 110.1 . . ?
O2 C3 H3B 110.1 . . ?
C4 C3 H3B 110.1 . . ?
H3A C3 H3B 108.4 . . ?
O3 C4 C3 111.78(13) . . ?
O3 C4 H4A 109.3 . . ?
C3 C4 H4A 109.3 . . ?
O3 C4 H4B 109.3 . . ?
C3 C4 H4B 109.3 . . ?
H4A C4 H4B 107.9 . . ?
O3 C5 C6 109.08(15) . . ?
O3 C5 H5A 109.9 . . ?
C6 C5 H5A 109.9 . . ?
O3 C5 H5B 109.9 . . ?
C6 C5 H5B 109.9 . . ?
H5A C5 H5B 108.3 . . ?
O4 C6 C5 114.06(14) . . ?
O4 C6 H6A 108.7 . . ?
C5 C6 H6A 108.7 . . ?
O4 C6 H6B 108.7 . . ?
C5 C6 H6B 108.7 . . ?
H6A C6 H6B 107.6 . . ?
O4 C7 C8 109.68(13) . . ?
O4 C7 H7A 109.7 . . ?
C8 C7 H7A 109.7 . . ?
O4 C7 H7B 109.7 . . ?
C8 C7 H7B 109.7 . . ?
H7A C7 H7B 108.2 . . ?
O1 C8 C7 106.62(12) . . ?
O1 C8 H8A 110.4 . . ?
C7 C8 H8A 110.4 . . ?
O1 C8 H8B 110.4 . . ?
C7 C8 H8B 110.4 . . ?
H8A C8 H8B 108.6 . . ?
C2 C9 C10 120.40(15) . . ?
C2 C9 H9A 119.8 . . ?
C10 C9 H9A 119.8 . . ?
C11 C10 C9 118.73(14) . . ?
C11 C10 H10A 120.6 . . ?
C9 C10 H10A 120.6 . . ?
C10 C11 C12 122.44(14) . . ?
C10 C11 N1 119.86(14) . . ?
C12 C11 N1 117.69(15) . . ?
C11 C12 C1 118.60(14) . . ?
C11 C12 H12A 120.7 . . ?
C1 C12 H12A 120.7 . . ?

loop_
_geom_bond_atom_site_label_1
_geom_bond_atom_site_label_2
_geom_bond_distance
_geom_bond_site_symmetry_2
_geom_bond_publ_flag
Si1 F1 1.6588(15) 3_566 ?
Si1 F1 1.6588(15) . ?
Si1 F3 1.6617(12) . ?
Si1 F3 1.6617(12) 3_566 ?
Si1 F2 1.6719(11) . ?
Si1 F2 1.6719(11) 3_566 ?
O1 C1 1.3557(16) . ?
O1 C8 1.4266(19) . ?
O2 C2 1.3702(17) . ?
O2 C3 1.4260(19) . ?
O3 C4 1.414(2) . ?
O3 C5 1.419(2) . ?
O4 C7 1.415(2) . ?
O4 C6 1.418(2) . ?
N1 C11 1.4692(19) . ?
N1 H1A 0.95(3) . ?
N1 H1B 0.86(3) . ?
N1 H1C 0.97(2) . ?
O1W H1W1 0.90(4) . ?
O1W H2W1 0.80(4) . ?
C1 C12 1.3877(19) . ?
C1 C2 1.395(2) . ?
C2 C9 1.374(2) . ?
C3 C4 1.499(2) . ?
C3 H3A 0.9700 . ?
C3 H3B 0.9700 . ?
C4 H4A 0.9700 . ?
C4 H4B 0.9700 . ?
C5 C6 1.500(3) . ?
C5 H5A 0.9700 . ?
C5 H5B 0.9700 . ?
C6 H6A 0.9700 . ?
C6 H6B 0.9700 . ?
C7 C8 1.499(2) . ?
C7 H7A 0.9700 . ?
C7 H7B 0.9700 . ?
C8 H8A 0.9700 . ?
C8 H8B 0.9700 . ?
C9 C10 1.393(2) . ?
C9 H9A 0.9300 . ?
C10 C11 1.360(2) . ?
C10 H10A 0.9300 . ?
C11 C12 1.382(2) . ?
C12 H12A 0.9300 . ?

loop_
_geom_hbond_atom_site_label_D
_geom_hbond_atom_site_label_H
_geom_hbond_atom_site_label_A
_geom_hbond_distance_DH
_geom_hbond_distance_HA
_geom_hbond_distance_DA
_geom_hbond_angle_DHA
_geom_hbond_site_symmetry_A
N1 H1A F3 0.95(3) 1.86(3) 2.731(2) 151(3) 4_566
N1 H1A F2 0.95(3) 2.48(3) 3.235(2) 136(2) 2_546
N1 H1B F2 0.86(3) 2.10(3) 2.903(2) 156(2) .
N1 H1B F3 0.86(3) 2.20(3) 2.883(2) 137(2) .
N1 H1C O1W 0.97(2) 1.74(2) 2.701(3) 173.6(19) .
O1W H1W1 F1 0.90(4) 1.91(4) 2.790(3) 166(3) 1_556
O1W H1W1 F2 0.90(4) 2.60(4) 3.280(3) 133(3) 3_567
O1W H2W1 F1 0.80(4) 2.24(4) 2.915(3) 143(3) 4_576
O1W H2W1 F2 0.80(4) 2.26(4) 2.949(3) 145(3) 4_576

loop_
_geom_torsion_atom_site_label_1
_geom_torsion_atom_site_label_2
_geom_torsion_atom_site_label_3
_geom_torsion_atom_site_label_4
_geom_torsion
_geom_torsion_site_symmetry_1
_geom_torsion_site_symmetry_2
_geom_torsion_site_symmetry_3
_geom_torsion_site_symmetry_4
_geom_torsion_publ_flag
O1 C1 C2 O2 -0.82(18) . . . . ?
C1 C2 O2 C3 125.85(14) . . . . ?
C2 O2 C3 C4 -145.71(14) . . . . ?
O2 C3 C4 O3 66.95(17) . . . . ?
C3 C4 O3 C5 -106.03(16) . . . . ?
C4 O3 C5 C6 177.86(14) . . . . ?
O3 C5 C6 O4 -73.69(19) . . . . ?
C5 C6 O4 C7 -81.09(18) . . . . ?
C6 O4 C7 C8 129.30(15) . . . . ?
O4 C7 C8 O1 -69.60(17) . . . . ?
C7 C8 O1 C1 157.87(13) . . . . ?
C8 O1 C1 C2 -156.32(14) . . . . ?
